data_2236722
loop_
_publ_author_name
'Swamy, V. Rajni'
'Ramaswamy, S.'
'Srinivasan, N.'
'Kumar, R. Ranjith'
'Krishnakumar, R.V.'

_publ_section_title
;
 5-(4-Fluorobenzylidene)-4'-(4-fluorophenyl)-1,1'-dimethyldispiro[piperidine-3,3'-pyrrolidine-2',3''-indoline]-4,2''-dione
;
_journal_coeditor_code XU5607
_journal_issue 10
_journal_name_full 'Acta Crystallographica Section E'
_journal_page_first o2839
_journal_page_last o2840
_journal_paper_doi 10.1107/S1600536812037245
_journal_volume 68
_journal_year 2012
_chemical_formula_iupac 'C30 H27 F2 N3 O2'
_chemical_formula_moiety 'C30 H27 F2 N3 O2'
_chemical_formula_sum 'C30 H27 F2 N3 O2'
_chemical_formula_weight 499.55
_chemical_name_systematic
;
5-(4-Fluorobenzylidene)-4'-(4-fluorophenyl)-1,1'-
dimethyldispiro[piperidine-3,3'-pyrrolidine-2',3''-indoline]-4,2''-dione
;
_space_group_IT_number 9
_symmetry_cell_setting monoclinic
_symmetry_space_group_name_Hall 'C -2yc'
_symmetry_space_group_name_H-M 'C 1 c 1'
_atom_sites_solution_hydrogens geom
_atom_sites_solution_primary direct
_atom_sites_solution_secondary difmap
_audit_creation_method SHELXL-97
_cell_angle_alpha 90.00
_cell_angle_beta 107.920(10)
_cell_angle_gamma 90.00
_cell_formula_units_Z 8
_cell_length_a 27.1839(15)
_cell_length_b 10.2809(5)
_cell_length_c 18.7045(11)
_cell_measurement_reflns_used 5446
_cell_measurement_temperature 300(2)
_cell_measurement_theta_max 30
_cell_measurement_theta_min 2
_cell_volume 4973.8(5)
_computing_cell_refinement 'SAINT (Bruker, 2004)'
_computing_data_collection 'APEX2 (Bruker, 2004)'
_computing_data_reduction 'SAINT (Bruker, 2004)'
_computing_molecular_graphics 'PLATON (Spek, 2003)'
_computing_publication_material 'SHELXL97 (Sheldrick, 2008)'
_computing_structure_refinement 'SHELXL97 (Sheldrick, 2008)'
_computing_structure_solution 'SHELXS97 (Sheldrick, 2008)'
_diffrn_ambient_temperature 300(2)
_diffrn_measured_fraction_theta_full 0.996
_diffrn_measured_fraction_theta_max 0.996
_diffrn_measurement_device_type 'Bruker Kappa APEXII'
_diffrn_measurement_method '\w and \f scan'
_diffrn_radiation_monochromator graphite
_diffrn_radiation_source 'fine-focus sealed tube'
_diffrn_radiation_type MoK\a
_diffrn_radiation_wavelength 0.71073
_diffrn_reflns_av_R_equivalents 0.0237
_diffrn_reflns_av_sigmaI/netI 0.0233
_diffrn_reflns_limit_h_max 38
_diffrn_reflns_limit_h_min -37
_diffrn_reflns_limit_k_max 14
_diffrn_reflns_limit_k_min -14
_diffrn_reflns_limit_l_max 26
_diffrn_reflns_limit_l_min -26
_diffrn_reflns_number 32062
_diffrn_reflns_theta_full 30.55
_diffrn_reflns_theta_max 30.55
_diffrn_reflns_theta_min 2.13
_diffrn_standards_decay_% 0
_diffrn_standards_interval_time 5
_diffrn_standards_number 0
_exptl_absorpt_coefficient_mu 0.095
_exptl_absorpt_correction_T_max 0.99
_exptl_absorpt_correction_T_min 0.98
_exptl_absorpt_correction_type multi-scan
_exptl_absorpt_process_details '(SADABS; Sheldrick, 2004)'
_exptl_crystal_colour yellow
_exptl_crystal_density_diffrn 1.334
_exptl_crystal_density_method 'not measured'
_exptl_crystal_description needle
_exptl_crystal_F_000 2096
_exptl_crystal_size_max 0.30
_exptl_crystal_size_mid 0.17
_exptl_crystal_size_min 0.10
_refine_diff_density_max 0.166
_refine_diff_density_min -0.168
_refine_ls_extinction_method none
_refine_ls_goodness_of_fit_ref 1.040
_refine_ls_hydrogen_treatment constr
_refine_ls_matrix_type full
_refine_ls_number_parameters 671
_refine_ls_number_reflns 7610
_refine_ls_number_restraints 2
_refine_ls_restrained_S_all 1.040
_refine_ls_R_factor_all 0.0564
_refine_ls_R_factor_gt 0.0381
_refine_ls_shift/su_max 0.000
_refine_ls_shift/su_mean 0.000
_refine_ls_structure_factor_coef Fsqd
_refine_ls_weighting_details 'calc w=1/[\s^2^(Fo^2^)+(0.0514P)^2^+0.6706P] where P=(Fo^2^+2Fc^2^)/3'
_refine_ls_weighting_scheme calc
_refine_ls_wR_factor_gt 0.0907
_refine_ls_wR_factor_ref 0.1000
_reflns_number_gt 5922
_reflns_number_total 7610
_reflns_threshold_expression I>2sigma(I)
_cod_data_source_file xu5607.cif
_cod_data_source_block I
_cod_original_cell_volume 4973.9(5)
_cod_original_sg_symbol_H-M 'C c'
_cod_database_code 2236722
_cod_database_fobs_code 2236722

loop_
_symmetry_equiv_pos_as_xyz
'x, y, z'
'x, -y, z+1/2'
'x+1/2, y+1/2, z'
'x+1/2, -y+1/2, z+1/2'

loop_
_atom_site_type_symbol
_atom_site_label
_atom_site_fract_x
_atom_site_fract_y
_atom_site_fract_z
_atom_site_U_iso_or_equiv
_atom_site_adp_type
_atom_site_calc_flag
_atom_site_refinement_flags
_atom_site_occupancy
_atom_site_symmetry_multiplicity
F F1A 0.19215(9) 0.56542(17) 0.68191(10) 0.0879(6) Uani d . 1 1
F F2A -0.09339(8) 0.0793(2) 0.00530(12) 0.0990(6) Uani d . 1 1
O O1A 0.17862(6) -0.11493(15) 0.28433(8) 0.0446(3) Uani d . 1 1
O O2A 0.01866(6) -0.00921(17) 0.39904(9) 0.0527(4) Uani d . 1 1
N N1A 0.10157(7) -0.26369(15) 0.34659(10) 0.0414(4) Uani d . 1 1
N N2A 0.21349(6) -0.09677(17) 0.41157(9) 0.0412(4) Uani d . 1 1
H H2A 0.2451 -0.0840 0.4131 0.049 Uiso d R 1 1
N N3A 0.13347(6) 0.14582(16) 0.32927(9) 0.0384(3) Uani d . 1 1
C C1A 0.13876(10) -0.3696(2) 0.36108(14) 0.0547(5) Uani d . 1 1
H H87A 0.1582 -0.3710 0.4135 0.082 Uiso calc R 1 1
H H88A 0.1619 -0.3571 0.3319 0.082 Uiso calc R 1 1
H H89A 0.1208 -0.4507 0.3474 0.082 Uiso calc R 1 1
C C2A 0.12304(7) -0.13338(17) 0.36896(10) 0.0340(3) Uani d . 1 1
C C3A 0.07630(7) -0.03987(17) 0.32532(10) 0.0335(3) Uani d . 1 1
C C4A 0.03564(7) -0.13532(19) 0.27477(11) 0.0389(4) Uani d . 1 1
H H4A 0.0126 -0.1609 0.3036 0.047 Uiso calc R 1 1
C C5A 0.06726(8) -0.2543(2) 0.26972(12) 0.0433(4) Uani d . 1 1
H H91A 0.0457 -0.3310 0.2555 0.052 Uiso calc R 1 1
H H92A 0.0865 -0.2414 0.2343 0.052 Uiso calc R 1 1
C C6A 0.17391(7) -0.11003(18) 0.34750(11) 0.0367(4) Uani d . 1 1
C C7A 0.19686(7) -0.10634(18) 0.47541(11) 0.0379(4) Uani d . 1 1
C C8A 0.22660(9) -0.1054(2) 0.54990(13) 0.0498(5) Uani d . 1 1
H H8A 0.2623 -0.0950 0.5638 0.060 Uiso calc R 1 1
C C9A 0.20116(11) -0.1208(2) 0.60309(13) 0.0561(6) Uani d . 1 1
H H9A 0.2200 -0.1179 0.6538 0.067 Uiso calc R 1 1
C C10A 0.14876(11) -0.1400(2) 0.58260(13) 0.0527(5) Uani d . 1 1
H H10A 0.1327 -0.1503 0.6196 0.063 Uiso calc R 1 1
C C11A 0.11948(9) -0.1445(2) 0.50774(12) 0.0439(4) Uani d . 1 1
H H11A 0.0841 -0.1602 0.4940 0.053 Uiso calc R 1 1
C C12A 0.14382(7) -0.12508(17) 0.45357(11) 0.0359(4) Uani d . 1 1
C C13A 0.09296(7) 0.06559(18) 0.27962(10) 0.0359(4) Uani d . 1 1
H H13A 0.1057 0.0253 0.2418 0.043 Uiso calc R 1 1
H H13B 0.0635 0.1195 0.2542 0.043 Uiso calc R 1 1
C C14A 0.11215(9) 0.22787(19) 0.37561(11) 0.0424(4) Uani d . 1 1
H H14A 0.0882 0.2895 0.3439 0.051 Uiso calc R 1 1
H H14B 0.1399 0.2768 0.4103 0.051 Uiso calc R 1 1
C C15A 0.08455(7) 0.14907(18) 0.41932(11) 0.0374(4) Uani d . 1 1
C C16A 0.05583(7) 0.03020(18) 0.38291(11) 0.0373(4) Uani d . 1 1
C C17A 0.15762(10) 0.2274(3) 0.28577(14) 0.0547(6) Uani d . 1 1
H H17A 0.1813 0.2866 0.3188 0.082 Uiso calc R 1 1
H H17B 0.1315 0.2757 0.2492 0.082 Uiso calc R 1 1
H H17C 0.1760 0.1735 0.2607 0.082 Uiso calc R 1 1
C C18A 0.08585(8) 0.17374(19) 0.48987(12) 0.0415(4) Uani d . 1 1
H H18A 0.0675 0.1165 0.5105 0.050 Uiso calc R 1 1
C C19A 0.11260(8) 0.27963(19) 0.53886(11) 0.0412(4) Uani d . 1 1
C C20A 0.11264(10) 0.4074(2) 0.51427(13) 0.0541(5) Uani d . 1 1
H H20A 0.0948 0.4281 0.4646 0.065 Uiso calc R 1 1
C C21A 0.13879(13) 0.5039(2) 0.56249(16) 0.0638(7) Uani d . 1 1
H H21A 0.1384 0.5893 0.5458 0.077 Uiso calc R 1 1
C C22A 0.16499(11) 0.4720(2) 0.63464(15) 0.0592(6) Uani d . 1 1
C C23A 0.16558(10) 0.3486(2) 0.66213(14) 0.0548(5) Uani d . 1 1
H H23A 0.1837 0.3295 0.7119 0.066 Uiso calc R 1 1
C C24A 0.13846(9) 0.2529(2) 0.61406(12) 0.0463(5) Uani d . 1 1
H H24A 0.1375 0.1691 0.6323 0.056 Uiso calc R 1 1
C C25A 0.00183(7) -0.0801(2) 0.20117(12) 0.0429(4) Uani d . 1 1
C C26A 0.00969(10) -0.1043(3) 0.13277(14) 0.0629(7) Uani d . 1 1
H H26A 0.0370 -0.1575 0.1310 0.075 Uiso calc R 1 1
C C27A -0.02242(12) -0.0506(4) 0.06644(17) 0.0778(9) Uani d . 1 1
H H27A -0.0168 -0.0674 0.0207 0.093 Uiso calc R 1 1
C C28A -0.06194(10) 0.0267(3) 0.06989(17) 0.0659(7) Uani d . 1 1
C C29A -0.07170(10) 0.0522(3) 0.13582(18) 0.0666(7) Uani d . 1 1
H H29A -0.0992 0.1053 0.1369 0.080 Uiso calc R 1 1
C C30A -0.03971(9) -0.0029(3) 0.20095(14) 0.0565(6) Uani d . 1 1
H H30A -0.0464 0.0126 0.2461 0.068 Uiso calc R 1 1
F F1B 0.23620(8) 0.5490(2) -0.06501(14) 0.1029(7) Uani d . 1 1
F F2B 0.52298(9) 0.1231(3) 0.69694(10) 0.1016(7) Uani d . 1 1
O O1B 0.31860(6) -0.07362(18) 0.39742(9) 0.0531(4) Uani d . 1 1
O O2B 0.45137(6) 0.10897(18) 0.24933(10) 0.0561(4) Uani d . 1 1
N N1B 0.40951(8) -0.1761(2) 0.36301(11) 0.0538(5) Uani d . 1 1
N N2B 0.28524(7) -0.10658(19) 0.27116(10) 0.0459(4) Uani d . 1 1
H H2B 0.2532 -0.1127 0.2686 0.055 Uiso d R 1 1
N N3B 0.33289(7) 0.1840(2) 0.33054(11) 0.0514(4) Uani d . 1 1
C C1B 0.39641(13) -0.3102(3) 0.34123(18) 0.0742(8) Uani d . 1 1
H H87B 0.4193 -0.3671 0.3770 0.111 Uiso calc R 1 1
H H88B 0.3999 -0.3253 0.2924 0.111 Uiso calc R 1 1
H H89B 0.3614 -0.3269 0.3399 0.111 Uiso calc R 1 1
C C2B 0.37587(8) -0.0769(2) 0.31609(12) 0.0435(4) Uani d . 1 1
C C3B 0.40885(8) 0.0528(2) 0.34003(12) 0.0446(4) Uani d . 1 1
C C4B 0.46372(8) 0.0044(3) 0.38855(13) 0.0554(6) Uani d . 1 1
H H4B 0.4895 0.0459 0.3691 0.066 Uiso calc R 1 1
C C5B 0.46256(9) -0.1388(3) 0.37037(16) 0.0633(7) Uani d . 1 1
H H91B 0.4705 -0.1536 0.3239 0.076 Uiso calc R 1 1
H H92B 0.4869 -0.1868 0.4105 0.076 Uiso calc R 1 1
C C6B 0.32370(8) -0.0802(2) 0.33523(12) 0.0428(4) Uani d . 1 1
C C7B 0.30374(8) -0.12272(19) 0.20954(12) 0.0431(4) Uani d . 1 1
C C8B 0.27583(10) -0.1550(2) 0.13696(14) 0.0532(5) Uani d . 1 1
H H8B 0.2403 -0.1678 0.1231 0.064 Uiso calc R 1 1
C C9B 0.30287(11) -0.1676(3) 0.08526(14) 0.0606(6) Uani d . 1 1
H H9B 0.2850 -0.1884 0.0357 0.073 Uiso calc R 1 1
C C10B 0.35529(11) -0.1499(2) 0.10606(14) 0.0578(6) Uani d . 1 1
H H10B 0.3724 -0.1573 0.0702 0.069 Uiso calc R 1 1
C C11B 0.38315(10) -0.1212(2) 0.17991(14) 0.0516(5) Uani d . 1 1
H H11B 0.4189 -0.1126 0.1941 0.062 Uiso calc R 1 1
C C12B 0.35699(8) -0.1056(2) 0.23217(12) 0.0425(4) Uani d . 1 1
C C13B 0.38366(8) 0.1486(2) 0.38058(13) 0.0499(5) Uani d . 1 1
H H13C 0.3803 0.1090 0.4259 0.060 Uiso calc R 1 1
H H13D 0.4050 0.2257 0.3947 0.060 Uiso calc R 1 1
C C14B 0.33674(9) 0.2680(2) 0.27046(14) 0.0543(5) Uani d . 1 1
H H14C 0.3501 0.3519 0.2913 0.065 Uiso calc R 1 1
H H14D 0.3025 0.2817 0.2355 0.065 Uiso calc R 1 1
C C15B 0.37126(8) 0.2129(2) 0.22862(13) 0.0476(5) Uani d . 1 1
C C16B 0.41365(8) 0.1241(2) 0.26963(12) 0.0448(4) Uani d . 1 1
C C17B 0.30194(11) 0.2453(4) 0.37246(17) 0.0756(9) Uani d . 1 1
H H17D 0.2959 0.1841 0.4076 0.113 Uiso calc R 1 1
H H17E 0.2695 0.2729 0.3382 0.113 Uiso calc R 1 1
H H17F 0.3201 0.3194 0.3992 0.113 Uiso calc R 1 1
C C18B 0.36800(9) 0.2394(2) 0.15730(14) 0.0513(5) Uani d . 1 1
H H18B 0.3924 0.1970 0.1402 0.062 Uiso calc R 1 1
C C19B 0.33263(9) 0.3235(2) 0.10158(14) 0.0542(5) Uani d . 1 1
C C20B 0.30487(12) 0.4260(3) 0.11879(19) 0.0685(7) Uani d . 1 1
H H20B 0.3083 0.4443 0.1688 0.082 Uiso calc R 1 1
C C21B 0.27218(12) 0.5015(3) 0.0624(2) 0.0763(8) Uani d . 1 1
H H21B 0.2533 0.5692 0.0741 0.092 Uiso calc R 1 1
C C22B 0.26832(12) 0.4744(3) -0.0100(2) 0.0744(8) Uani d . 1 1
C C23B 0.29484(13) 0.3763(3) -0.02990(18) 0.0757(8) Uani d . 1 1
H H23B 0.2911 0.3599 -0.0802 0.091 Uiso calc R 1 1
C C24B 0.32757(11) 0.3014(3) 0.02611(16) 0.0633(6) Uani d . 1 1
H H24B 0.3465 0.2351 0.0132 0.076 Uiso calc R 1 1
C C25B 0.47780(8) 0.0347(3) 0.47180(13) 0.0541(5) Uani d . 1 1
C C26B 0.46798(10) -0.0497(3) 0.52376(15) 0.0590(6) Uani d . 1 1
H H26B 0.4506 -0.1273 0.5073 0.071 Uiso calc R 1 1
C C27B 0.48357(11) -0.0204(3) 0.59932(15) 0.0667(7) Uani d . 1 1
H H27B 0.4775 -0.0782 0.6339 0.080 Uiso calc R 1 1
C C28B 0.50786(10) 0.0944(4) 0.62228(15) 0.0691(8) Uani d . 1 1
C C29B 0.51688(12) 0.1823(4) 0.57389(17) 0.0787(9) Uani d . 1 1
H H29B 0.5327 0.2615 0.5910 0.094 Uiso calc R 1 1
C C30B 0.50187(11) 0.1510(3) 0.49813(16) 0.0718(8) Uani d . 1 1
H H30B 0.5082 0.2099 0.4642 0.086 Uiso calc R 1 1

loop_
_atom_site_aniso_label
_atom_site_aniso_U_11
_atom_site_aniso_U_22
_atom_site_aniso_U_33
_atom_site_aniso_U_12
_atom_site_aniso_U_13
_atom_site_aniso_U_23
F1A 0.1272(16) 0.0666(10) 0.0707(11) -0.0240(10) 0.0319(11) -0.0296(8)
F2A 0.0756(12) 0.1189(16) 0.0805(13) 0.0201(11) -0.0081(10) 0.0300(11)
O1A 0.0422(7) 0.0589(8) 0.0386(8) -0.0014(6) 0.0211(6) -0.0053(6)
O2A 0.0449(8) 0.0683(10) 0.0548(9) -0.0129(7) 0.0296(7) -0.0121(7)
N1A 0.0444(8) 0.0374(8) 0.0406(9) -0.0054(6) 0.0102(7) -0.0013(6)
N2A 0.0312(8) 0.0543(9) 0.0401(9) -0.0006(6) 0.0136(7) -0.0040(7)
N3A 0.0374(8) 0.0460(8) 0.0335(8) -0.0081(6) 0.0135(6) -0.0014(6)
C1A 0.0669(15) 0.0407(10) 0.0546(13) 0.0054(10) 0.0159(11) 0.0027(9)
C2A 0.0325(8) 0.0389(8) 0.0323(9) -0.0034(6) 0.0124(7) -0.0007(7)
C3A 0.0298(8) 0.0402(8) 0.0312(8) -0.0036(6) 0.0105(7) -0.0027(7)
C4A 0.0315(8) 0.0473(9) 0.0387(10) -0.0080(7) 0.0120(7) -0.0065(8)
C5A 0.0426(10) 0.0434(9) 0.0432(11) -0.0067(8) 0.0121(8) -0.0089(8)
C6A 0.0355(9) 0.0388(9) 0.0393(10) -0.0003(7) 0.0164(8) -0.0023(7)
C7A 0.0377(9) 0.0387(9) 0.0380(10) 0.0005(7) 0.0126(8) -0.0018(7)
C8A 0.0457(11) 0.0538(12) 0.0426(11) 0.0024(9) 0.0028(9) -0.0051(9)
C9A 0.0715(16) 0.0566(13) 0.0329(11) 0.0015(11) 0.0053(10) -0.0009(9)
C10A 0.0726(15) 0.0531(12) 0.0378(11) -0.0006(10) 0.0247(11) 0.0046(9)
C11A 0.0475(11) 0.0478(10) 0.0400(11) -0.0037(8) 0.0188(9) 0.0081(8)
C12A 0.0401(9) 0.0358(8) 0.0336(9) -0.0010(7) 0.0140(7) 0.0009(7)
C13A 0.0353(9) 0.0435(9) 0.0308(9) -0.0033(7) 0.0129(7) 0.0009(7)
C14A 0.0505(11) 0.0417(9) 0.0374(10) -0.0054(8) 0.0171(8) -0.0010(8)
C15A 0.0369(9) 0.0384(8) 0.0393(10) 0.0032(7) 0.0152(8) 0.0001(7)
C16A 0.0351(9) 0.0439(9) 0.0351(10) -0.0013(7) 0.0141(7) -0.0013(7)
C17A 0.0561(13) 0.0660(14) 0.0489(12) -0.0229(11) 0.0261(10) -0.0058(10)
C18A 0.0440(10) 0.0421(9) 0.0433(11) 0.0021(8) 0.0208(9) 0.0002(8)
C19A 0.0488(11) 0.0415(9) 0.0389(10) 0.0039(8) 0.0216(9) -0.0034(7)
C20A 0.0722(15) 0.0448(10) 0.0438(12) 0.0121(10) 0.0158(11) 0.0027(9)
C21A 0.0954(19) 0.0377(10) 0.0602(15) 0.0047(11) 0.0268(14) -0.0018(10)
C22A 0.0792(17) 0.0523(12) 0.0535(14) -0.0053(11) 0.0315(13) -0.0172(10)
C23A 0.0677(15) 0.0590(13) 0.0392(11) 0.0005(11) 0.0187(10) -0.0032(9)
C24A 0.0569(12) 0.0456(10) 0.0405(11) -0.0001(9) 0.0208(9) 0.0034(8)
C25A 0.0313(9) 0.0516(11) 0.0443(11) -0.0062(7) 0.0096(8) -0.0083(8)
C26A 0.0464(12) 0.097(2) 0.0432(13) 0.0168(12) 0.0111(10) -0.0057(12)
C27A 0.0623(16) 0.122(3) 0.0453(14) 0.0205(16) 0.0115(12) 0.0038(15)
C28A 0.0465(13) 0.0729(16) 0.0645(17) -0.0024(11) -0.0033(12) 0.0090(13)
C29A 0.0453(12) 0.0672(15) 0.081(2) 0.0126(11) 0.0104(12) -0.0005(13)
C30A 0.0474(12) 0.0651(14) 0.0567(14) 0.0083(10) 0.0158(11) -0.0101(11)
F1B 0.0797(12) 0.0951(14) 0.1190(16) -0.0052(10) 0.0085(11) 0.0524(12)
F2B 0.0958(14) 0.154(2) 0.0515(10) -0.0293(14) 0.0179(9) -0.0204(11)
O1B 0.0450(8) 0.0760(10) 0.0461(9) 0.0011(7) 0.0255(7) 0.0027(7)
O2B 0.0418(8) 0.0777(11) 0.0564(10) -0.0021(7) 0.0262(7) 0.0008(8)
N1B 0.0469(10) 0.0654(12) 0.0517(11) 0.0139(8) 0.0192(8) 0.0039(9)
N2B 0.0351(8) 0.0592(10) 0.0487(10) -0.0029(7) 0.0207(8) -0.0007(8)
N3B 0.0393(9) 0.0671(11) 0.0513(11) 0.0027(8) 0.0189(8) -0.0114(9)
C1B 0.088(2) 0.0637(15) 0.0734(19) 0.0211(14) 0.0277(16) 0.0047(14)
C2B 0.0350(9) 0.0576(11) 0.0429(11) 0.0022(8) 0.0196(8) -0.0009(9)
C3B 0.0322(9) 0.0624(12) 0.0419(11) -0.0017(8) 0.0152(8) -0.0047(9)
C4B 0.0304(10) 0.0909(18) 0.0472(12) 0.0035(10) 0.0153(9) 0.0034(11)
C5B 0.0413(12) 0.0947(19) 0.0560(14) 0.0187(12) 0.0180(11) -0.0002(13)
C6B 0.0363(9) 0.0502(10) 0.0470(12) 0.0024(8) 0.0206(9) 0.0054(8)
C7B 0.0470(11) 0.0414(9) 0.0445(11) 0.0002(8) 0.0195(9) 0.0020(8)
C8B 0.0513(12) 0.0554(12) 0.0512(13) -0.0040(9) 0.0132(10) -0.0022(10)
C9B 0.0790(17) 0.0580(13) 0.0456(13) -0.0062(12) 0.0204(12) -0.0076(10)
C10B 0.0793(17) 0.0570(13) 0.0484(13) 0.0016(12) 0.0364(12) -0.0053(10)
C11B 0.0539(13) 0.0558(12) 0.0536(13) -0.0008(9) 0.0289(11) -0.0058(10)
C12B 0.0422(10) 0.0462(10) 0.0443(11) 0.0007(8) 0.0208(9) -0.0005(8)
C13B 0.0399(10) 0.0671(13) 0.0448(12) -0.0028(9) 0.0162(9) -0.0127(10)
C14B 0.0465(11) 0.0587(13) 0.0576(14) 0.0050(9) 0.0160(10) -0.0095(11)
C15B 0.0440(11) 0.0489(11) 0.0513(12) -0.0069(8) 0.0166(9) -0.0082(9)
C16B 0.0386(10) 0.0538(11) 0.0445(11) -0.0085(8) 0.0165(9) -0.0077(9)
C17B 0.0514(14) 0.111(2) 0.0695(18) 0.0140(14) 0.0254(13) -0.0220(16)
C18B 0.0488(11) 0.0533(12) 0.0536(13) -0.0041(9) 0.0183(10) -0.0054(10)
C19B 0.0521(13) 0.0520(12) 0.0576(14) -0.0099(10) 0.0156(11) -0.0006(10)
C20B 0.0771(18) 0.0548(13) 0.0748(18) -0.0011(12) 0.0251(15) 0.0019(12)
C21B 0.0718(18) 0.0550(14) 0.104(3) 0.0025(13) 0.0289(17) 0.0157(15)
C22B 0.0617(16) 0.0692(17) 0.086(2) -0.0140(13) 0.0142(15) 0.0271(15)
C23B 0.0773(19) 0.085(2) 0.0599(17) -0.0169(16) 0.0137(15) 0.0127(14)
C24B 0.0668(16) 0.0644(14) 0.0606(15) -0.0076(12) 0.0227(13) 0.0014(12)
C25B 0.0308(9) 0.0870(16) 0.0443(12) -0.0026(10) 0.0113(9) 0.0033(11)
C26B 0.0478(13) 0.0768(16) 0.0530(14) -0.0040(11) 0.0164(11) 0.0012(11)
C27B 0.0557(14) 0.097(2) 0.0491(14) -0.0024(14) 0.0187(11) 0.0100(13)
C28B 0.0470(13) 0.112(2) 0.0450(13) -0.0094(14) 0.0096(11) -0.0077(14)
C29B 0.0630(17) 0.102(2) 0.0640(17) -0.0295(15) 0.0085(14) -0.0116(16)
C30B 0.0529(14) 0.103(2) 0.0547(15) -0.0271(14) 0.0100(12) 0.0069(14)

loop_
_atom_type_symbol
_atom_type_description
_atom_type_scat_dispersion_real
_atom_type_scat_dispersion_imag
_atom_type_scat_source
C C 0.0033 0.0016 'International Tables Vol C Tables 4.2.6.8 and 6.1.1.4'
F F 0.0171 0.0103 'International Tables Vol C Tables 4.2.6.8 and 6.1.1.4'
N N 0.0061 0.0033 'International Tables Vol C Tables 4.2.6.8 and 6.1.1.4'
O O 0.0106 0.0060 'International Tables Vol C Tables 4.2.6.8 and 6.1.1.4'
H H 0.0000 0.0000 'International Tables Vol C Tables 4.2.6.8 and 6.1.1.4'

loop_
_geom_angle_atom_site_label_1
_geom_angle_atom_site_label_2
_geom_angle_atom_site_label_3
_geom_angle
C1A N1A C5A 115.54(17)
C1A N1A C2A 115.94(16)
C5A N1A C2A 107.36(15)
C6A N2A C7A 111.77(16)
C6A N2A H2A 124.1
C7A N2A H2A 124.1
C14A N3A C17A 109.27(17)
C14A N3A C13A 110.30(15)
C17A N3A C13A 110.58(15)
N1A C1A H87A 109.5
N1A C1A H88A 109.5
H87A C1A H88A 109.5
N1A C1A H89A 109.5
H87A C1A H89A 109.5
H88A C1A H89A 109.5
N1A C2A C12A 109.73(15)
N1A C2A C6A 111.70(15)
C12A C2A C6A 100.61(14)
N1A C2A C3A 102.64(14)
C12A C2A C3A 118.84(15)
C6A C2A C3A 113.58(14)
C13A C3A C16A 107.00(15)
C13A C3A C4A 112.50(15)
C16A C3A C4A 112.21(14)
C13A C3A C2A 112.62(14)
C16A C3A C2A 109.02(14)
C4A C3A C2A 103.54(14)
C25A C4A C5A 116.37(17)
C25A C4A C3A 115.76(16)
C5A C4A C3A 103.65(15)
C25A C4A H4A 106.8
C5A C4A H4A 106.8
C3A C4A H4A 106.8
N1A C5A C4A 101.25(16)
N1A C5A H91A 111.5
C4A C5A H91A 111.5
N1A C5A H92A 111.5
C4A C5A H92A 111.5
H91A C5A H92A 109.3
O1A C6A N2A 124.62(17)
O1A C6A C2A 126.84(17)
N2A C6A C2A 108.21(16)
C8A C7A C12A 122.15(19)
C8A C7A N2A 128.06(19)
C12A C7A N2A 109.70(17)
C7A C8A C9A 117.3(2)
C7A C8A H8A 121.4
C9A C8A H8A 121.4
C10A C9A C8A 121.4(2)
C10A C9A H9A 119.3
C8A C9A H9A 119.3
C9A C10A C11A 120.9(2)
C9A C10A H10A 119.6
C11A C10A H10A 119.6
C10A C11A C12A 118.7(2)
C10A C11A H11A 120.6
C12A C11A H11A 120.6
C11A C12A C7A 119.50(18)
C11A C12A C2A 130.53(18)
C7A C12A C2A 109.67(16)
N3A C13A C3A 109.87(15)
N3A C13A H13A 109.7
C3A C13A H13A 109.7
N3A C13A H13B 109.7
C3A C13A H13B 109.7
H13A C13A H13B 108.2
N3A C14A C15A 111.64(16)
N3A C14A H14A 109.3
C15A C14A H14A 109.3
N3A C14A H14B 109.3
C15A C14A H14B 109.3
H14A C14A H14B 108.0
C18A C15A C16A 117.19(17)
C18A C15A C14A 124.70(18)
C16A C15A C14A 118.03(16)
O2A C16A C15A 121.25(17)
O2A C16A C3A 121.91(17)
C15A C16A C3A 116.83(15)
N3A C17A H17A 109.5
N3A C17A H17B 109.5
H17A C17A H17B 109.5
N3A C17A H17C 109.5
H17A C17A H17C 109.5
H17B C17A H17C 109.5
C15A C18A C19A 128.15(19)
C15A C18A H18A 115.9
C19A C18A H18A 115.9
C20A C19A C24A 117.9(2)
C20A C19A C18A 123.1(2)
C24A C19A C18A 119.00(18)
C21A C20A C19A 121.0(2)
C21A C20A H20A 119.5
C19A C20A H20A 119.5
C22A C21A C20A 118.8(2)
C22A C21A H21A 120.6
C20A C21A H21A 120.6
C21A C22A F1A 119.3(2)
C21A C22A C23A 122.7(2)
F1A C22A C23A 118.0(2)
C22A C23A C24A 118.2(2)
C22A C23A H23A 120.9
C24A C23A H23A 120.9
C23A C24A C19A 121.3(2)
C23A C24A H24A 119.4
C19A C24A H24A 119.4
C30A C25A C26A 117.4(2)
C30A C25A C4A 119.1(2)
C26A C25A C4A 123.46(19)
C25A C26A C27A 121.3(2)
C25A C26A H26A 119.3
C27A C26A H26A 119.3
C28A C27A C26A 118.7(3)
C28A C27A H27A 120.7
C26A C27A H27A 120.7
C27A C28A F2A 118.9(3)
C27A C28A C29A 122.3(2)
F2A C28A C29A 118.9(3)
C28A C29A C30A 118.3(2)
C28A C29A H29A 120.9
C30A C29A H29A 120.9
C25A C30A C29A 122.1(2)
C25A C30A H30A 119.0
C29A C30A H30A 119.0
C1B N1B C5B 115.3(2)
C1B N1B C2B 116.0(2)
C5B N1B C2B 106.87(19)
C6B N2B C7B 112.13(17)
C6B N2B H2B 123.9
C7B N2B H2B 124.0
C14B N3B C13B 111.60(18)
C14B N3B C17B 110.6(2)
C13B N3B C17B 110.6(2)
N1B C1B H87B 109.5
N1B C1B H88B 109.5
H87B C1B H88B 109.5
N1B C1B H89B 109.5
H87B C1B H89B 109.5
H88B C1B H89B 109.5
N1B C2B C12B 115.60(18)
N1B C2B C6B 106.82(17)
C12B C2B C6B 100.93(16)
N1B C2B C3B 102.73(17)
C12B C2B C3B 115.74(17)
C6B C2B C3B 115.19(16)
C13B C3B C16B 106.55(19)
C13B C3B C4B 114.11(18)
C16B C3B C4B 109.15(16)
C13B C3B C2B 112.33(16)
C16B C3B C2B 110.19(17)
C4B C3B C2B 104.51(18)
C5B C4B C25B 114.3(2)
C5B C4B C3B 103.19(19)
C25B C4B C3B 115.05(18)
C5B C4B H4B 108.0
C25B C4B H4B 108.0
C3B C4B H4B 108.0
N1B C5B C4B 103.27(18)
N1B C5B H91B 111.1
C4B C5B H91B 111.1
N1B C5B H92B 111.1
C4B C5B H92B 111.1
H91B C5B H92B 109.1
O1B C6B N2B 125.06(18)
O1B C6B C2B 126.55(19)
N2B C6B C2B 108.02(17)
C8B C7B C12B 122.5(2)
C8B C7B N2B 127.7(2)
C12B C7B N2B 109.78(18)
C7B C8B C9B 117.4(2)
C7B C8B H8B 121.3
C9B C8B H8B 121.3
C10B C9B C8B 121.2(2)
C10B C9B H9B 119.4
C8B C9B H9B 119.4
C9B C10B C11B 120.9(2)
C9B C10B H10B 119.6
C11B C10B H10B 119.6
C12B C11B C10B 119.1(2)
C12B C11B H11B 120.5
C10B C11B H11B 120.5
C11B C12B C7B 118.9(2)
C11B C12B C2B 131.9(2)
C7B C12B C2B 109.14(17)
N3B C13B C3B 108.85(17)
N3B C13B H13C 109.9
C3B C13B H13C 109.9
N3B C13B H13D 109.9
C3B C13B H13D 109.9
H13C C13B H13D 108.3
N3B C14B C15B 112.63(19)
N3B C14B H14C 109.1
C15B C14B H14C 109.1
N3B C14B H14D 109.1
C15B C14B H14D 109.1
H14C C14B H14D 107.8
C18B C15B C16B 116.3(2)
C18B C15B C14B 125.5(2)
C16B C15B C14B 118.1(2)
O2B C16B C15B 121.0(2)
O2B C16B C3B 120.6(2)
C15B C16B C3B 118.40(18)
N3B C17B H17D 109.5
N3B C17B H17E 109.5
H17D C17B H17E 109.5
N3B C17B H17F 109.5
H17D C17B H17F 109.5
H17E C17B H17F 109.5
C15B C18B C19B 131.1(2)
C15B C18B H18B 114.4
C19B C18B H18B 114.4
C20B C19B C24B 117.8(3)
C20B C19B C18B 124.6(2)
C24B C19B C18B 117.6(2)
C21B C20B C19B 120.9(3)
C21B C20B H20B 119.5
C19B C20B H20B 119.5
C22B C21B C20B 118.6(3)
C22B C21B H21B 120.7
C20B C21B H21B 120.7
C21B C22B C23B 122.9(3)
C21B C22B F1B 118.3(3)
C23B C22B F1B 118.9(3)
C22B C23B C24B 118.6(3)
C22B C23B H23B 120.7
C24B C23B H23B 120.7
C23B C24B C19B 121.1(3)
C23B C24B H24B 119.4
C19B C24B H24B 119.4
C30B C25B C26B 117.6(2)
C30B C25B C4B 119.1(2)
C26B C25B C4B 123.3(2)
C27B C26B C25B 121.1(3)
C27B C26B H26B 119.4
C25B C26B H26B 119.4
C28B C27B C26B 118.8(3)
C28B C27B H27B 120.6
C26B C27B H27B 120.6
C29B C28B C27B 122.7(3)
C29B C28B F2B 118.8(3)
C27B C28B F2B 118.5(3)
C28B C29B C30B 118.1(3)
C28B C29B H29B 120.9
C30B C29B H29B 120.9
C25B C30B C29B 121.6(3)
C25B C30B H30B 119.2
C29B C30B H30B 119.2

loop_
_geom_bond_atom_site_label_1
_geom_bond_atom_site_label_2
_geom_bond_distance
F1A C22A 1.360(3)
F2A C28A 1.359(3)
O1A C6A 1.228(2)
O2A C16A 1.210(2)
N1A C1A 1.454(3)
N1A C5A 1.457(3)
N1A C2A 1.470(2)
N2A C6A 1.349(3)
N2A C7A 1.404(3)
N2A H2A 0.8599
N3A C14A 1.452(3)
N3A C17A 1.458(3)
N3A C13A 1.458(2)
C1A H87A 0.9600
C1A H88A 0.9600
C1A H89A 0.9600
C2A C12A 1.510(3)
C2A C6A 1.572(3)
C2A C3A 1.602(3)
C3A C13A 1.533(2)
C3A C16A 1.536(3)
C3A C4A 1.561(2)
C4A C25A 1.511(3)
C4A C5A 1.515(3)
C4A H4A 0.9800
C5A H91A 0.9700
C5A H92A 0.9700
C7A C8A 1.379(3)
C7A C12A 1.386(3)
C8A C9A 1.384(4)
C8A H8A 0.9300
C9A C10A 1.371(4)
C9A H9A 0.9300
C10A C11A 1.382(3)
C10A H10A 0.9300
C11A C12A 1.385(3)
C11A H11A 0.9300
C13A H13A 0.9700
C13A H13B 0.9700
C14A C15A 1.505(3)
C14A H14A 0.9700
C14A H14B 0.9700
C15A C18A 1.333(3)
C15A C16A 1.497(3)
C17A H17A 0.9600
C17A H17B 0.9600
C17A H17C 0.9600
C18A C19A 1.464(3)
C18A H18A 0.9300
C19A C20A 1.392(3)
C19A C24A 1.393(3)
C20A C21A 1.382(4)
C20A H20A 0.9300
C21A C22A 1.358(4)
C21A H21A 0.9300
C22A C23A 1.367(4)
C23A C24A 1.382(3)
C23A H23A 0.9300
C24A H24A 0.9300
C25A C30A 1.380(3)
C25A C26A 1.383(3)
C26A C27A 1.393(4)
C26A H26A 0.9300
C27A C28A 1.353(4)
C27A H27A 0.9300
C28A C29A 1.364(4)
C29A C30A 1.382(4)
C29A H29A 0.9300
C30A H30A 0.9300
F1B C22B 1.363(3)
F2B C28B 1.361(3)
O1B C6B 1.215(3)
O2B C16B 1.208(3)
N1B C1B 1.451(4)
N1B C5B 1.457(3)
N1B C2B 1.468(3)
N2B C6B 1.353(3)
N2B C7B 1.402(3)
N2B H2B 0.8601
N3B C14B 1.446(3)
N3B C13B 1.455(3)
N3B C17B 1.458(3)
C1B H87B 0.9600
C1B H88B 0.9600
C1B H89B 0.9600
C2B C12B 1.523(3)
C2B C6B 1.566(3)
C2B C3B 1.591(3)
C3B C13B 1.528(3)
C3B C16B 1.547(3)
C3B C4B 1.569(3)
C4B C5B 1.510(4)
C4B C25B 1.517(3)
C4B H4B 0.9800
C5B H91B 0.9700
C5B H92B 0.9700
C7B C8B 1.377(3)
C7B C12B 1.389(3)
C8B C9B 1.389(4)
C8B H8B 0.9300
C9B C10B 1.369(4)
C9B H9B 0.9300
C10B C11B 1.388(4)
C10B H10B 0.9300
C11B C12B 1.384(3)
C11B H11B 0.9300
C13B H13C 0.9700
C13B H13D 0.9700
C14B C15B 1.505(3)
C14B H14C 0.9700
C14B H14D 0.9700
C15B C18B 1.337(3)
C15B C16B 1.485(3)
C17B H17D 0.9600
C17B H17E 0.9600
C17B H17F 0.9600
C18B C19B 1.464(4)
C18B H18B 0.9300
C19B C20B 1.391(4)
C19B C24B 1.394(4)
C20B C21B 1.387(4)
C20B H20B 0.9300
C21B C22B 1.356(5)
C21B H21B 0.9300
C22B C23B 1.356(5)
C23B C24B 1.382(4)
C23B H23B 0.9300
C24B H24B 0.9300
C25B C30B 1.380(4)
C25B C26B 1.388(4)
C26B C27B 1.378(4)
C26B H26B 0.9300
C27B C28B 1.356(5)
C27B H27B 0.9300
C28B C29B 1.354(5)
C29B C30B 1.387(4)
C29B H29B 0.9300
C30B H30B 0.9300

loop_
_geom_hbond_atom_site_label_D
_geom_hbond_atom_site_label_H
_geom_hbond_atom_site_label_A
_geom_hbond_site_symmetry_A
_geom_hbond_distance_DH
_geom_hbond_distance_HA
_geom_hbond_distance_DA
_geom_hbond_angle_DHA
N2A H2A O1B . 0.86 2.11 2.959(2) 168.9
N2B H2B O1A . 0.86 2.14 2.984(2) 168.8
C27B H27B O2B 2 0.93 2.49 3.314(3) 147.4

loop_
_geom_torsion_atom_site_label_1
_geom_torsion_atom_site_label_2
_geom_torsion_atom_site_label_3
_geom_torsion_atom_site_label_4
_geom_torsion
C1A N1A C2A C12A -68.1(2)
C5A N1A C2A C12A 160.99(16)
C1A N1A C2A C6A 42.5(2)
C5A N1A C2A C6A -88.32(18)
C1A N1A C2A C3A 164.59(17)
C5A N1A C2A C3A 33.72(18)
N1A C2A C3A C13A -128.56(16)
C12A C2A C3A C13A 110.22(18)
C6A C2A C3A C13A -7.8(2)
N1A C2A C3A C16A 112.85(15)
C12A C2A C3A C16A -8.4(2)
C6A C2A C3A C16A -126.39(16)
N1A C2A C3A C4A -6.77(17)
C12A C2A C3A C4A -128.00(16)
C6A C2A C3A C4A 113.99(16)
C13A C3A C4A C25A -27.4(2)
C16A C3A C4A C25A 93.34(19)
C2A C3A C4A C25A -149.25(16)
C13A C3A C4A C5A 101.28(18)
C16A C3A C4A C5A -138.00(16)
C2A C3A C4A C5A -20.59(18)
C1A N1A C5A C4A -178.87(17)
C2A N1A C5A C4A -47.77(19)
C25A C4A C5A N1A 169.07(16)
C3A C4A C5A N1A 40.78(18)
C7A N2A C6A O1A -174.46(18)
C7A N2A C6A C2A -0.7(2)
N1A C2A C6A O1A 59.0(2)
C12A C2A C6A O1A 175.34(19)
C3A C2A C6A O1A -56.5(2)
N1A C2A C6A N2A -114.63(17)
C12A C2A C6A N2A 1.74(19)
C3A C2A C6A N2A 129.85(16)
C6A N2A C7A C8A 175.76(19)
C6A N2A C7A C12A -0.8(2)
C12A C7A C8A C9A -1.7(3)
N2A C7A C8A C9A -177.8(2)
C7A C8A C9A C10A 1.9(3)
C8A C9A C10A C11A -0.2(4)
C9A C10A C11A C12A -2.0(3)
C10A C11A C12A C7A 2.2(3)
C10A C11A C12A C2A 175.2(2)
C8A C7A C12A C11A -0.4(3)
N2A C7A C12A C11A 176.40(17)
C8A C7A C12A C2A -174.80(18)
N2A C7A C12A C2A 2.0(2)
N1A C2A C12A C11A -58.0(3)
C6A C2A C12A C11A -175.8(2)
C3A C2A C12A C11A 59.6(3)
N1A C2A C12A C7A 115.60(17)
C6A C2A C12A C7A -2.23(18)
C3A C2A C12A C7A -126.83(17)
C14A N3A C13A C3A -71.46(19)
C17A N3A C13A C3A 167.56(17)
C16A C3A C13A N3A 60.29(18)
C4A C3A C13A N3A -176.04(15)
C2A C3A C13A N3A -59.48(19)
C17A N3A C14A C15A 177.44(18)
C13A N3A C14A C15A 55.7(2)
N3A C14A C15A C18A 141.42(19)
N3A C14A C15A C16A -35.1(2)
C18A C15A C16A O2A 31.2(3)
C14A C15A C16A O2A -152.0(2)
C18A C15A C16A C3A -147.87(18)
C14A C15A C16A C3A 28.9(2)
C13A C3A C16A O2A 141.36(19)
C4A C3A C16A O2A 17.5(3)
C2A C3A C16A O2A -96.6(2)
C13A C3A C16A C15A -39.5(2)
C4A C3A C16A C15A -163.39(16)
C2A C3A C16A C15A 82.52(19)
C16A C15A C18A C19A 177.51(19)
C14A C15A C18A C19A 1.0(3)
C15A C18A C19A C20A 43.0(3)
C15A C18A C19A C24A -138.4(2)
C24A C19A C20A C21A 1.8(4)
C18A C19A C20A C21A -179.5(2)
C19A C20A C21A C22A 0.5(4)
C20A C21A C22A F1A 178.0(3)
C20A C21A C22A C23A -1.6(4)
C21A C22A C23A C24A 0.3(4)
F1A C22A C23A C24A -179.4(2)
C22A C23A C24A C19A 2.2(4)
C20A C19A C24A C23A -3.2(3)
C18A C19A C24A C23A 178.1(2)
C5A C4A C25A C30A 158.5(2)
C3A C4A C25A C30A -79.4(2)
C5A C4A C25A C26A -20.5(3)
C3A C4A C25A C26A 101.7(3)
C30A C25A C26A C27A 1.3(4)
C4A C25A C26A C27A -179.7(3)
C25A C26A C27A C28A 0.0(5)
C26A C27A C28A F2A -180.0(3)
C26A C27A C28A C29A -0.8(5)
C27A C28A C29A C30A 0.3(5)
F2A C28A C29A C30A 179.4(3)
C26A C25A C30A C29A -1.9(4)
C4A C25A C30A C29A 179.0(2)
C28A C29A C30A C25A 1.2(4)
C1B N1B C2B C12B -37.9(3)
C5B N1B C2B C12B 92.2(2)
C1B N1B C2B C6B 73.4(2)
C5B N1B C2B C6B -156.44(19)
C1B N1B C2B C3B -165.0(2)
C5B N1B C2B C3B -34.8(2)
N1B C2B C3B C13B -113.50(19)
C12B C2B C3B C13B 119.6(2)
C6B C2B C3B C13B 2.2(3)
N1B C2B C3B C16B 127.87(17)
C12B C2B C3B C16B 1.0(2)
C6B C2B C3B C16B -116.40(19)
N1B C2B C3B C4B 10.7(2)
C12B C2B C3B C4B -116.19(19)
C6B C2B C3B C4B 126.46(18)
C13B C3B C4B C5B 138.6(2)
C16B C3B C4B C5B -102.4(2)
C2B C3B C4B C5B 15.5(2)
C13B C3B C4B C25B 13.3(3)
C16B C3B C4B C25B 132.4(2)
C2B C3B C4B C25B -109.8(2)
C1B N1B C5B C4B 176.8(2)
C2B N1B C5B C4B 46.3(2)
C25B C4B C5B N1B 89.1(2)
C3B C4B C5B N1B -36.6(2)
C7B N2B C6B O1B -173.1(2)
C7B N2B C6B C2B 0.3(2)
N1B C2B C6B O1B 52.1(3)
C12B C2B C6B O1B 173.3(2)
C3B C2B C6B O1B -61.3(3)
N1B C2B C6B N2B -121.12(19)
C12B C2B C6B N2B 0.1(2)
C3B C2B C6B N2B 125.51(19)
C6B N2B C7B C8B 177.4(2)
C6B N2B C7B C12B -0.6(2)
C12B C7B C8B C9B -1.3(3)
N2B C7B C8B C9B -179.0(2)
C7B C8B C9B C10B 0.7(4)
C8B C9B C10B C11B 1.2(4)
C9B C10B C11B C12B -2.5(4)
C10B C11B C12B C7B 1.8(3)
C10B C11B C12B C2B 178.7(2)
C8B C7B C12B C11B 0.1(3)
N2B C7B C12B C11B 178.14(19)
C8B C7B C12B C2B -177.4(2)
N2B C7B C12B C2B 0.6(2)
N1B C2B C12B C11B -62.7(3)
C6B C2B C12B C11B -177.5(2)
C3B C2B C12B C11B 57.4(3)
N1B C2B C12B C7B 114.4(2)
C6B C2B C12B C7B -0.4(2)
C3B C2B C12B C7B -125.47(18)
C14B N3B C13B C3B -72.1(2)
C17B N3B C13B C3B 164.3(2)
C16B C3B C13B N3B 60.5(2)
C4B C3B C13B N3B -178.9(2)
C2B C3B C13B N3B -60.2(2)
C13B N3B C14B C15B 52.6(3)
C17B N3B C14B C15B 176.2(2)
N3B C14B C15B C18B 153.9(2)
N3B C14B C15B C16B -27.8(3)
C18B C15B C16B O2B 21.8(3)
C14B C15B C16B O2B -156.7(2)
C18B C15B C16B C3B -159.25(19)
C14B C15B C16B C3B 22.3(3)
C13B C3B C16B O2B 141.7(2)
C4B C3B C16B O2B 18.0(3)
C2B C3B C16B O2B -96.2(2)
C13B C3B C16B C15B -37.3(2)
C4B C3B C16B C15B -160.99(19)
C2B C3B C16B C15B 84.8(2)
C16B C15B C18B C19B -178.4(2)
C14B C15B C18B C19B -0.1(4)
C15B C18B C19B C20B 21.8(4)
C15B C18B C19B C24B -160.1(2)
C24B C19B C20B C21B 1.7(4)
C18B C19B C20B C21B 179.8(3)
C19B C20B C21B C22B -0.9(4)
C20B C21B C22B C23B 0.3(5)
C20B C21B C22B F1B -179.9(3)
C21B C22B C23B C24B -0.5(4)
F1B C22B C23B C24B 179.6(2)
C22B C23B C24B C19B 1.4(4)
C20B C19B C24B C23B -1.9(4)
C18B C19B C24B C23B 179.8(2)
C5B C4B C25B C30B 151.6(2)
C3B C4B C25B C30B -89.2(3)
C5B C4B C25B C26B -27.9(3)
C3B C4B C25B C26B 91.3(3)
C30B C25B C26B C27B -2.5(4)
C4B C25B C26B C27B 177.1(2)
C25B C26B C27B C28B 1.5(4)
C26B C27B C28B C29B 0.9(5)
C26B C27B C28B F2B 179.7(3)
C27B C28B C29B C30B -2.0(5)
F2B C28B C29B C30B 179.2(3)
C26B C25B C30B C29B 1.3(4)
C4B C25B C30B C29B -178.2(3)
C28B C29B C30B C25B 0.8(5)
